data_7047825
loop_
_publ_author_name
'Suktanarak, Pattira'
'Watchasit, Sarayut'
'Chitchak, Kantima'
'Plainpan, Nukorn'
'Chainok, Kittipong'
'Vanalabhpatana, Parichatr'
'Pienpinijtham, Prompong'
'Suksai, Chomchai'
'Tuntulani, Thawatchai'
'Ruangpornvisuti, Vithaya'
'Leeladee, Pannee'

_publ_section_title
;
 Tuning the reactivity of copper complexes supported by tridentate ligands
 leading to two-electron reduction of dioxygen.
;
_journal_issue 45
_journal_name_full 'Dalton transactions (Cambridge, England : 2003)'
_journal_page_first 16337
_journal_page_last 16349
_journal_paper_doi 10.1039/c8dt03183e
_journal_volume 47
_journal_year 2018
_chemical_formula_moiety 'C44 H46 Cu2 N8 O2, 4(Cl1 O4)'
_chemical_formula_sum 'C44 H46 Cl4 Cu2 N8 O18'
_chemical_formula_weight 1243.77
_space_group_crystal_system triclinic
_space_group_IT_number 2
_space_group_name_Hall '-P 1'
_space_group_name_H-M_alt 'P -1'
_symmetry_space_group_name_Hall '-P 1'
_symmetry_space_group_name_H-M 'P -1'
_atom_sites_solution_hydrogens mixed
_atom_sites_solution_primary dual
_audit_creation_date 2017-04-13
_audit_creation_method
;
Olex2 1.2
(compiled 2017.03.28 svn.r3405 for OlexSys, GUI svn.r5335)
;
_audit_update_record
;
2017-04-13 deposited with the CCDC.
2018-10-18 downloaded from the CCDC.
;
_cell_angle_alpha 109.7640(10)
_cell_angle_beta 95.8450(10)
_cell_angle_gamma 97.6530(10)
_cell_formula_units_Z 1
_cell_length_a 10.0380(3)
_cell_length_b 10.6269(3)
_cell_length_c 12.7725(4)
_cell_measurement_reflns_used 9863
_cell_measurement_temperature 296
_cell_measurement_theta_max 27.816
_cell_measurement_theta_min 2.929
_cell_volume 1254.94(7)
_computing_cell_refinement 'SAINT v8.34A (Bruker, 2013)'
_computing_data_reduction 'SAINT v8.34A (Bruker, 2013)'
_computing_molecular_graphics 'Olex2 (Dolomanov et al., 2009)'
_computing_publication_material 'Olex2 (Dolomanov et al., 2009)'
_computing_structure_refinement 'XL (Sheldrick, 2008)'
_computing_structure_solution 'ShelXT (Sheldrick, 2015)'
_diffrn_ambient_temperature 296.0
_diffrn_detector 'Bruker PHOTON 100 area detector'
_diffrn_detector_area_resol_mean 10.5
_diffrn_detector_type 'PHOTON area detector'
_diffrn_measured_fraction_theta_full 0.998
_diffrn_measured_fraction_theta_max 0.997
_diffrn_measurement_device 'four-circle KAPPA diffractometer'
_diffrn_measurement_device_type 'Bruker APEX2 D8 QUEST CMOS'
_diffrn_measurement_method '\w and \f scans'
_diffrn_radiation_collimation '0.5 mm'
_diffrn_radiation_monochromator 'graphiteDouble Bounce Multilayer Mirror'
_diffrn_radiation_probe x-ray
_diffrn_radiation_type MoK\a
_diffrn_radiation_wavelength 0.71073
_diffrn_radiation_xray_symbol K-L~3~
_diffrn_reflns_av_R_equivalents 0.0401
_diffrn_reflns_av_unetI/netI 0.0260
_diffrn_reflns_Laue_measured_fraction_full 0.998
_diffrn_reflns_Laue_measured_fraction_max 0.997
_diffrn_reflns_limit_h_max 13
_diffrn_reflns_limit_h_min -13
_diffrn_reflns_limit_k_max 13
_diffrn_reflns_limit_k_min -13
_diffrn_reflns_limit_l_max 16
_diffrn_reflns_limit_l_min -16
_diffrn_reflns_number 42084
_diffrn_reflns_point_group_measured_fraction_full 0.998
_diffrn_reflns_point_group_measured_fraction_max 0.997
_diffrn_reflns_theta_full 26.000
_diffrn_reflns_theta_max 27.921
_diffrn_reflns_theta_min 2.929
_diffrn_source 'microfocus sealed x-ray tube'
_diffrn_source_type 'Incoatec I\mus'
_exptl_absorpt_coefficient_mu 1.143
_exptl_absorpt_correction_T_max 0.7456
_exptl_absorpt_correction_T_min 0.6831
_exptl_absorpt_correction_type multi-scan
_exptl_absorpt_process_details
;
SADABS-2014/4 (Bruker,2014/4) was used for absorption correction.
wR2(int) was 0.0602 before and 0.0499 after correction.
The Ratio of minimum to maximum transmission is 0.9162.
The \l/2 correction factor is 0.00150.
;
_exptl_crystal_colour blue
_exptl_crystal_colour_primary blue
_exptl_crystal_density_diffrn 1.646
_exptl_crystal_description block
_exptl_crystal_F_000 636
_exptl_crystal_size_max 0.26
_exptl_crystal_size_mid 0.26
_exptl_crystal_size_min 0.2
_refine_diff_density_max 0.604
_refine_diff_density_min -0.477
_refine_diff_density_rms 0.067
_refine_ls_extinction_method none
_refine_ls_goodness_of_fit_ref 1.024
_refine_ls_hydrogen_treatment constr
_refine_ls_matrix_type full
_refine_ls_number_parameters 419
_refine_ls_number_reflns 5996
_refine_ls_number_restraints 195
_refine_ls_restrained_S_all 1.185
_refine_ls_R_factor_all 0.0618
_refine_ls_R_factor_gt 0.0430
_refine_ls_shift/su_max 0.001
_refine_ls_shift/su_mean 0.000
_refine_ls_structure_factor_coef Fsqd
_refine_ls_weighting_details 'w=1/[\s^2^(Fo^2^)+(0.0590P)^2^+1.0051P] where P=(Fo^2^+2Fc^2^)/3'
_refine_ls_weighting_scheme calc
_refine_ls_wR_factor_gt 0.1074
_refine_ls_wR_factor_ref 0.1175
_reflns_Friedel_coverage 0.000
_reflns_number_gt 4727
_reflns_number_total 5996
_reflns_threshold_expression 'I > 2\s(I)'
_cod_data_source_file c8dt03183e2.cif
_cod_data_source_block pl7
_cod_depositor_comments 'Adding full bibliography for 7047824--7047826.cif.'
_cod_database_code 7047825
_shelx_shelxl_version_number 2014/7
_shelx_space_group_comment
;
The symmetry employed for this shelxl refinement is uniquely defined
by the following loop, which should always be used as a source of
symmetry information in preference to the above space-group names.
They are only intended as comments.
;
_shelx_estimated_absorpt_t_max 0.804
_shelx_estimated_absorpt_t_min 0.755
_olex2_refinement_description
;
1. Fixed Uiso
 At 1.2 times of:
  All C(H) groups, All C(H,H) groups
 At 1.5 times of:
  All C(H,H,H) groups, All O(H,H) groups
2. Restrained distances
 O6A-O8A \\sim O6A-O7A \\sim O6A-O9A \\sim O8A-O7A \\sim O8A-O9A \\sim O7A-O9A
 with sigma of 0.04
 Cl2A-O6A \\sim Cl2A-O8A \\sim Cl2A-O7A \\sim Cl2A-O9A
 with sigma of 0.02
 O6B-O8B \\sim O6B-O7B \\sim O6B-O9B \\sim O8B-O7B \\sim O8B-O9B \\sim O7B-O9B
 with sigma of 0.04
 Cl2B-O6B \\sim Cl2B-O8B \\sim Cl2B-O7B \\sim Cl2B-O9B
 with sigma of 0.02
 O4A-O2A \\sim O4A-O5A \\sim O2A-O5A \\sim O2B-O4B \\sim O2B-O5B \\sim O4B-O5B
 with sigma of 0.04
 Cl1-O3 \\sim Cl1-O4A \\sim Cl1-O2A \\sim Cl1-O5A \\sim Cl1-O2B \\sim Cl1-O4B
\\sim Cl1-O5B
 with sigma of 0.02
3. Rigid body (RIGU) restrains
 Cl1, O3, O4A, O2A, O5A
 with sigma for 1-2 distances of 0.001 and sigma for 1-3 distances of 0.001
 Cl2A, O6A, O8A, O7A, O9A
 with sigma for 1-2 distances of 0.001 and sigma for 1-3 distances of 0.001
 Cl1, O3, O2B, O4B, O5B
 with sigma for 1-2 distances of 0.001 and sigma for 1-3 distances of 0.001
 Cl2B, O6B, O8B, O7B, O9B
 with sigma for 1-2 distances of 0.001 and sigma for 1-3 distances of 0.001
4. Others
 Sof(Cl2B)=Sof(O6B)=Sof(O8B)=Sof(O7B)=Sof(O9B)=1-FVAR(1)
 Sof(Cl2A)=Sof(O6A)=Sof(O8A)=Sof(O7A)=Sof(O9A)=FVAR(1)
 Sof(O2B)=Sof(O4B)=Sof(O5B)=1-FVAR(2)
 Sof(O4A)=Sof(O2A)=Sof(O5A)=FVAR(2)
5.a Rotating group:
 O1(H1A,H1B)
5.b Secondary CH2 refined with riding coordinates:
 C6(H6A,H6B), C7(H7A,H7B), C13(H13A,H13B)
5.c Aromatic/amide H refined with riding coordinates:
 C1(H1), C2(H2), C3(H3), C4(H4), C9(H9), C10(H10), C11(H11), C12(H12),
 C16(H16), C17(H17), C18(H18), C19(H19)
5.d Idealised Me refined as rotating group:
 C22(H22A,H22B,H22C)
;
_olex2_submission_special_instructions 'No special instructions were received'

loop_
_space_group_symop_operation_xyz
'x, y, z'
'-x, -y, -z'

loop_
_atom_site_label
_atom_site_type_symbol
_atom_site_fract_x
_atom_site_fract_y
_atom_site_fract_z
_atom_site_U_iso_or_equiv
_atom_site_adp_type
_atom_site_occupancy
_atom_site_site_symmetry_order
_atom_site_calc_flag
_atom_site_refinement_flags_posn
_atom_site_refinement_flags_adp
_atom_site_refinement_flags_occupancy
_atom_site_disorder_assembly
_atom_site_disorder_group
Cu1 Cu 0.30480(3) 0.67380(3) 0.74031(2) 0.03565(11) Uani 1 1 d . . . . .
O1 O 0.5112(2) 0.8179(2) 0.80153(19) 0.0580(6) Uani 1 1 d . . . . .
H1A H 0.5675 0.8031 0.7476 0.087 Uiso 1 1 d GR . . . .
H1B H 0.5592 0.8091 0.8633 0.087 Uiso 1 1 d GR . . . .
N1 N 0.3185(2) 0.6293(2) 0.57855(17) 0.0337(4) Uani 1 1 d . . . . .
N2 N 0.2028(2) 0.8169(2) 0.71522(18) 0.0341(4) Uani 1 1 d . . . . .
N3 N 0.2623(2) 0.7511(2) 0.89595(18) 0.0430(5) Uani 1 1 d . . . . .
N4 N 0.3658(2) 0.5085(2) 0.7548(2) 0.0448(5) Uani 1 1 d . . . . .
C1 C 0.3358(3) 0.5103(3) 0.5041(2) 0.0382(5) Uani 1 1 d . . . . .
H1 H 0.3483 0.4395 0.5291 0.046 Uiso 1 1 calc R . . . .
C2 C 0.3354(3) 0.4907(3) 0.3922(2) 0.0420(6) Uani 1 1 d . . . . .
H2 H 0.3458 0.4071 0.3420 0.050 Uiso 1 1 calc R . . . .
C3 C 0.3195(3) 0.5960(3) 0.3551(2) 0.0440(6) Uani 1 1 d . . . . .
H3 H 0.3201 0.5846 0.2797 0.053 Uiso 1 1 calc R . . . .
C4 C 0.3025(3) 0.7188(3) 0.4309(2) 0.0418(6) Uani 1 1 d . . . . .
H4 H 0.2935 0.7917 0.4078 0.050 Uiso 1 1 calc R . . . .
C5 C 0.2991(2) 0.7311(2) 0.5418(2) 0.0352(5) Uani 1 1 d . . . . .
C6 C 0.2703(3) 0.8560(3) 0.6292(2) 0.0404(6) Uani 1 1 d . . . . .
H6A H 0.3547 0.9192 0.6652 0.048 Uiso 1 1 calc R . . . .
H6B H 0.2116 0.9005 0.5938 0.048 Uiso 1 1 calc R . . . .
C7 C 0.2270(3) 0.9300(3) 0.8261(2) 0.0457(6) Uani 1 1 d . . . . .
H7A H 0.1589 0.9873 0.8284 0.055 Uiso 1 1 calc R . . . .
H7B H 0.3160 0.9852 0.8373 0.055 Uiso 1 1 calc R . . . .
C8 C 0.2191(3) 0.8705(3) 0.9173(2) 0.0440(6) Uani 1 1 d . . . . .
C9 C 0.1738(3) 0.9334(3) 1.0169(3) 0.0561(8) Uani 1 1 d . . . . .
H9 H 0.1439 1.0158 1.0303 0.067 Uiso 1 1 calc R . . . .
C10 C 0.1736(4) 0.8722(4) 1.0967(3) 0.0662(10) Uani 1 1 d . . . . .
H10 H 0.1434 0.9130 1.1645 0.079 Uiso 1 1 calc R . . . .
C11 C 0.2179(4) 0.7514(4) 1.0752(3) 0.0637(9) Uani 1 1 d . . . . .
H11 H 0.2180 0.7089 1.1280 0.076 Uiso 1 1 calc R . . . .
C12 C 0.2624(3) 0.6933(3) 0.9744(2) 0.0526(7) Uani 1 1 d . . . . .
H12 H 0.2936 0.6114 0.9602 0.063 Uiso 1 1 calc R . . . .
C13 C 0.0503(3) 0.7692(3) 0.6781(2) 0.0376(5) Uani 1 1 d . . . . .
H13A H 0.0083 0.7657 0.7424 0.045 Uiso 1 1 calc R . . . .
H13B H 0.0129 0.8345 0.6515 0.045 Uiso 1 1 calc R . . . .
C14 C 0.0154(2) 0.6305(2) 0.5855(2) 0.0321(5) Uani 1 1 d . . . . .
C15 C -0.0069(2) 0.6175(2) 0.4719(2) 0.0326(5) Uani 1 1 d . . . . .
C16 C -0.0200(3) 0.7301(3) 0.4363(2) 0.0428(6) Uani 1 1 d . . . . .
H16 H -0.0197 0.8147 0.4904 0.051 Uiso 1 1 calc R . . . .
C17 C -0.0328(3) 0.7174(3) 0.3265(3) 0.0494(7) Uani 1 1 d . . . . .
H17 H -0.0442 0.7919 0.3061 0.059 Uiso 1 1 calc R . . . .
C18 C -0.0289(3) 0.5923(3) 0.2434(2) 0.0485(7) Uani 1 1 d . . . . .
H18 H -0.0312 0.5856 0.1688 0.058 Uiso 1 1 calc R . . . .
C19 C -0.0219(3) 0.4808(3) 0.2714(2) 0.0405(6) Uani 1 1 d . . . . .
H19 H -0.0210 0.3983 0.2149 0.049 Uiso 1 1 calc R . . . .
C20 C -0.0159(2) 0.4864(2) 0.3854(2) 0.0318(5) Uani 1 1 d . . . . .
C21 C 0.3898(3) 0.4112(3) 0.7623(2) 0.0446(6) Uani 1 1 d . . . . .
C22 C 0.4196(4) 0.2864(4) 0.7736(3) 0.0645(9) Uani 1 1 d . . . . .
H22A H 0.4476 0.2317 0.7057 0.097 Uiso 1 1 calc GR . . . .
H22B H 0.3395 0.2373 0.7868 0.097 Uiso 1 1 calc GR . . . .
H22C H 0.4913 0.3074 0.8359 0.097 Uiso 1 1 calc GR . . . .
Cl2A Cl 0.7461(3) 0.6875(3) 0.9677(2) 0.0550(5) Uani 0.778(8) 1 d D U P A 1
O6A O 0.6385(4) 0.7693(4) 0.9866(3) 0.0693(10) Uani 0.778(8) 1 d D U P A 1
O8A O 0.8346(7) 0.7342(5) 1.0720(4) 0.0823(14) Uani 0.778(8) 1 d D U P A 1
O7A O 0.8027(6) 0.7079(5) 0.8760(4) 0.0830(13) Uani 0.778(8) 1 d D U P A 1
O9A O 0.6850(6) 0.5502(4) 0.9368(4) 0.0932(14) Uani 0.778(8) 1 d D U P A 1
Cl2B Cl 0.7727(14) 0.6821(14) 0.9678(11) 0.079(3) Uani 0.222(8) 1 d D U P A 2
O6B O 0.6327(16) 0.6916(19) 0.9566(13) 0.090(3) Uani 0.222(8) 1 d D U P A 2
O8B O 0.837(2) 0.7741(17) 1.0755(15) 0.078(3) Uani 0.222(8) 1 d D U P A 2
O7B O 0.8487(19) 0.7421(17) 0.9041(13) 0.076(3) Uani 0.222(8) 1 d D U P A 2
O9B O 0.795(2) 0.5506(12) 0.9424(11) 0.089(3) Uani 0.222(8) 1 d D U P A 2
Cl1 Cl 0.69714(8) 0.91227(7) 0.59443(6) 0.05069(18) Uani 1 1 d D U . . .
O3 O 0.6051(3) 0.9952(3) 0.6446(3) 0.0915(8) Uani 1 1 d D U . . .
O4A O 0.8150(5) 0.9947(5) 0.5888(5) 0.0796(13) Uani 0.716(7) 1 d D U P B 1
O2A O 0.7367(6) 0.8400(5) 0.6683(4) 0.0825(12) Uani 0.716(7) 1 d D U P B 1
O5A O 0.6432(5) 0.8089(5) 0.4889(4) 0.0979(14) Uani 0.716(7) 1 d D U P B 1
O2B O 0.6716(13) 0.8000(10) 0.6201(11) 0.075(2) Uani 0.284(7) 1 d D U P B 2
O4B O 0.8337(10) 0.9869(13) 0.6300(10) 0.064(2) Uani 0.284(7) 1 d D U P B 2
O5B O 0.6618(11) 0.8929(13) 0.4781(7) 0.079(2) Uani 0.284(7) 1 d D U P B 2

loop_
_atom_site_aniso_label
_atom_site_aniso_U_11
_atom_site_aniso_U_22
_atom_site_aniso_U_33
_atom_site_aniso_U_23
_atom_site_aniso_U_13
_atom_site_aniso_U_12
Cu1 0.03831(18) 0.03585(18) 0.03284(17) 0.01236(13) 0.00415(12) 0.00763(12)
O1 0.0426(11) 0.0735(15) 0.0545(13) 0.0275(11) -0.0024(9) -0.0056(10)
N1 0.0294(10) 0.0345(10) 0.0372(11) 0.0137(9) 0.0047(8) 0.0044(8)
N2 0.0370(11) 0.0268(9) 0.0333(10) 0.0062(8) 0.0024(8) 0.0022(8)
N3 0.0461(13) 0.0450(13) 0.0332(11) 0.0107(10) 0.0032(9) 0.0038(10)
N4 0.0462(13) 0.0482(13) 0.0464(13) 0.0231(11) 0.0088(10) 0.0126(11)
C1 0.0342(13) 0.0390(13) 0.0425(14) 0.0142(11) 0.0072(10) 0.0103(10)
C2 0.0392(14) 0.0446(14) 0.0399(14) 0.0099(11) 0.0112(11) 0.0098(11)
C3 0.0383(14) 0.0571(16) 0.0396(14) 0.0210(13) 0.0100(11) 0.0055(12)
C4 0.0421(14) 0.0435(14) 0.0461(15) 0.0240(12) 0.0109(11) 0.0042(11)
C5 0.0311(12) 0.0334(12) 0.0408(13) 0.0150(10) 0.0049(10) 0.0005(10)
C6 0.0451(14) 0.0312(12) 0.0451(15) 0.0156(11) 0.0067(11) 0.0026(11)
C7 0.0547(17) 0.0311(13) 0.0411(15) 0.0024(11) 0.0033(12) 0.0040(12)
C8 0.0418(14) 0.0414(14) 0.0366(14) 0.0031(11) 0.0012(11) -0.0014(11)
C9 0.0580(18) 0.0511(17) 0.0437(16) 0.0000(13) 0.0072(14) 0.0032(14)
C10 0.067(2) 0.078(2) 0.0378(16) 0.0040(16) 0.0153(15) 0.0005(18)
C11 0.068(2) 0.082(2) 0.0399(16) 0.0236(17) 0.0083(15) 0.0033(18)
C12 0.0576(18) 0.0611(18) 0.0390(15) 0.0192(14) 0.0052(13) 0.0088(14)
C13 0.0359(13) 0.0351(12) 0.0410(14) 0.0114(11) 0.0066(10) 0.0090(10)
C14 0.0243(11) 0.0309(11) 0.0390(13) 0.0105(10) 0.0039(9) 0.0037(9)
C15 0.0253(11) 0.0332(12) 0.0399(13) 0.0159(10) 0.0021(9) 0.0025(9)
C16 0.0410(14) 0.0365(13) 0.0521(16) 0.0208(12) -0.0014(12) 0.0040(11)
C17 0.0477(16) 0.0496(16) 0.0567(18) 0.0324(14) -0.0040(13) 0.0018(13)
C18 0.0454(15) 0.0617(18) 0.0426(15) 0.0293(14) 0.0007(12) 0.0001(13)
C19 0.0362(13) 0.0456(14) 0.0367(13) 0.0143(11) 0.0037(10) -0.0007(11)
C20 0.0236(10) 0.0364(12) 0.0341(12) 0.0128(10) 0.0026(9) 0.0015(9)
C21 0.0458(15) 0.0524(16) 0.0421(15) 0.0233(13) 0.0117(12) 0.0100(13)
C22 0.083(2) 0.059(2) 0.071(2) 0.0398(18) 0.0252(19) 0.0263(18)
Cl2A 0.0790(11) 0.0477(8) 0.0373(8) 0.0157(6) 0.0020(6) 0.0122(7)
O6A 0.0881(19) 0.068(2) 0.0503(17) 0.0183(15) 0.0028(13) 0.0219(15)
O8A 0.094(2) 0.089(3) 0.0555(16) 0.0176(17) -0.0066(14) 0.025(2)
O7A 0.117(3) 0.078(3) 0.0574(18) 0.0240(19) 0.0229(19) 0.021(2)
O9A 0.125(3) 0.0595(15) 0.087(2) 0.0255(13) 0.001(2) 0.0037(15)
Cl2B 0.113(6) 0.065(3) 0.058(4) 0.027(3) 0.011(3) 0.002(3)
O6B 0.115(6) 0.083(6) 0.069(6) 0.029(4) 0.010(3) 0.006(4)
O8B 0.112(7) 0.060(5) 0.061(4) 0.025(3) 0.009(3) 0.010(4)
O7B 0.109(7) 0.059(5) 0.056(5) 0.021(4) 0.010(4) 0.004(4)
O9B 0.132(8) 0.066(4) 0.069(5) 0.027(3) 0.014(5) 0.008(4)
Cl1 0.0517(4) 0.0454(4) 0.0554(4) 0.0202(3) 0.0092(3) 0.0037(3)
O3 0.0849(15) 0.0870(16) 0.1109(19) 0.0367(14) 0.0307(14) 0.0281(13)
O4A 0.0717(17) 0.069(2) 0.109(3) 0.045(2) 0.0210(17) 0.0061(14)
O2A 0.095(3) 0.069(2) 0.087(2) 0.0391(19) -0.0001(19) 0.0071(19)
O5A 0.110(3) 0.079(2) 0.0835(17) 0.0104(15) -0.0106(16) 0.0129(19)
O2B 0.082(4) 0.063(2) 0.087(4) 0.037(3) 0.016(3) 0.005(2)
O4B 0.0629(18) 0.064(4) 0.062(4) 0.023(3) 0.0113(17) 0.0030(18)
O5B 0.088(4) 0.083(5) 0.0694(17) 0.0329(18) 0.0072(16) 0.008(3)

loop_
_atom_type_symbol
_atom_type_description
_atom_type_scat_dispersion_real
_atom_type_scat_dispersion_imag
_atom_type_scat_source
C C 0.0033 0.0016 'International Tables Vol C Tables 4.2.6.8 and 6.1.1.4'
H H 0.0000 0.0000 'International Tables Vol C Tables 4.2.6.8 and 6.1.1.4'
Cl Cl 0.1484 0.1585 'International Tables Vol C Tables 4.2.6.8 and 6.1.1.4'
Cu Cu 0.3201 1.2651 'International Tables Vol C Tables 4.2.6.8 and 6.1.1.4'
N N 0.0061 0.0033 'International Tables Vol C Tables 4.2.6.8 and 6.1.1.4'
O O 0.0106 0.0060 'International Tables Vol C Tables 4.2.6.8 and 6.1.1.4'

loop_
_geom_angle_atom_site_label_1
_geom_angle_atom_site_label_2
_geom_angle_atom_site_label_3
_geom_angle
_geom_angle_site_symmetry_1
_geom_angle_site_symmetry_3
N1 Cu1 O1 94.19(8) . .
N1 Cu1 N2 82.75(8) . .
N1 Cu1 N3 165.50(9) . .
N1 Cu1 N4 96.78(9) . .
N2 Cu1 O1 94.18(8) . .
N3 Cu1 O1 88.04(9) . .
N3 Cu1 N2 82.80(9) . .
N3 Cu1 N4 97.09(10) . .
N4 Cu1 O1 97.99(9) . .
N4 Cu1 N2 167.82(9) . .
Cu1 O1 H1A 112.8 . .
Cu1 O1 H1B 112.6 . .
H1A O1 H1B 105.8 . .
C1 N1 Cu1 127.84(18) . .
C1 N1 C5 118.9(2) . .
C5 N1 Cu1 113.06(17) . .
C6 N2 Cu1 103.87(15) . .
C6 N2 C13 112.2(2) . .
C7 N2 Cu1 105.30(16) . .
C7 N2 C6 112.16(19) . .
C7 N2 C13 108.7(2) . .
C13 N2 Cu1 114.42(15) . .
C8 N3 Cu1 113.28(18) . .
C12 N3 Cu1 127.6(2) . .
C12 N3 C8 118.9(3) . .
C21 N4 Cu1 174.6(2) . .
N1 C1 H1 119.1 . .
N1 C1 C2 121.8(2) . .
C2 C1 H1 119.1 . .
C1 C2 H2 120.3 . .
C1 C2 C3 119.3(3) . .
C3 C2 H2 120.3 . .
C2 C3 H3 120.3 . .
C2 C3 C4 119.4(3) . .
C4 C3 H3 120.3 . .
C3 C4 H4 120.6 . .
C3 C4 C5 118.7(2) . .
C5 C4 H4 120.6 . .
N1 C5 C4 121.8(2) . .
N1 C5 C6 115.0(2) . .
C4 C5 C6 123.2(2) . .
N2 C6 C5 109.48(19) . .
N2 C6 H6A 109.8 . .
N2 C6 H6B 109.8 . .
C5 C6 H6A 109.8 . .
C5 C6 H6B 109.8 . .
H6A C6 H6B 108.2 . .
N2 C7 H7A 110.0 . .
N2 C7 H7B 110.0 . .
N2 C7 C8 108.6(2) . .
H7A C7 H7B 108.3 . .
C8 C7 H7A 110.0 . .
C8 C7 H7B 110.0 . .
N3 C8 C7 115.2(2) . .
N3 C8 C9 121.5(3) . .
C9 C8 C7 123.3(3) . .
C8 C9 H9 120.5 . .
C8 C9 C10 118.9(3) . .
C10 C9 H9 120.5 . .
C9 C10 H10 120.2 . .
C11 C10 C9 119.5(3) . .
C11 C10 H10 120.2 . .
C10 C11 H11 120.4 . .
C10 C11 C12 119.2(3) . .
C12 C11 H11 120.4 . .
N3 C12 C11 122.0(3) . .
N3 C12 H12 119.0 . .
C11 C12 H12 119.0 . .
N2 C13 H13A 109.1 . .
N2 C13 H13B 109.1 . .
H13A C13 H13B 107.8 . .
C14 C13 N2 112.50(19) . .
C14 C13 H13A 109.1 . .
C14 C13 H13B 109.1 . .
C15 C14 C13 120.9(2) . .
C15 C14 C20 119.9(2) . 2_566
C20 C14 C13 118.9(2) 2_566 .
C14 C15 C16 123.0(2) . .
C14 C15 C20 119.7(2) . .
C16 C15 C20 117.3(2) . .
C15 C16 H16 118.9 . .
C17 C16 C15 122.2(3) . .
C17 C16 H16 118.9 . .
C16 C17 H17 119.9 . .
C16 C17 C18 120.1(3) . .
C18 C17 H17 119.9 . .
C17 C18 H18 119.8 . .
C19 C18 C17 120.3(3) . .
C19 C18 H18 119.8 . .
C18 C19 H19 119.0 . .
C18 C19 C20 121.9(3) . .
C20 C19 H19 119.0 . .
C14 C20 C15 120.1(2) 2_566 .
C14 C20 C19 122.2(2) 2_566 .
C19 C20 C15 117.6(2) . .
N4 C21 C22 179.0(3) . .
C21 C22 H22A 109.5 . .
C21 C22 H22B 109.5 . .
C21 C22 H22C 109.5 . .
H22A C22 H22B 109.5 . .
H22A C22 H22C 109.5 . .
H22B C22 H22C 109.5 . .
O8A Cl2A O6A 105.2(3) . .
O8A Cl2A O7A 116.0(4) . .
O7A Cl2A O6A 105.6(3) . .
O9A Cl2A O6A 107.8(3) . .
O9A Cl2A O8A 111.8(3) . .
O9A Cl2A O7A 109.7(3) . .
O8B Cl2B O6B 108.3(14) . .
O7B Cl2B O6B 114.4(12) . .
O7B Cl2B O8B 96.8(12) . .
O9B Cl2B O6B 113.3(12) . .
O9B Cl2B O8B 115.1(13) . .
O9B Cl2B O7B 108.1(12) . .
O3 Cl1 O2A 107.8(2) . .
O3 Cl1 O5A 115.3(3) . .
O3 Cl1 O4B 110.0(6) . .
O3 Cl1 O5B 102.0(5) . .
O4A Cl1 O3 109.2(3) . .
O4A Cl1 O2A 107.2(3) . .
O4A Cl1 O5A 111.9(3) . .
O5A Cl1 O2A 104.9(3) . .
O2B Cl1 O3 105.7(5) . .
O2B Cl1 O4B 116.0(7) . .
O2B Cl1 O5B 115.3(7) . .
O5B Cl1 O4B 106.9(6) . .

loop_
_geom_bond_atom_site_label_1
_geom_bond_atom_site_label_2
_geom_bond_distance
_geom_bond_site_symmetry_2
Cu1 O1 2.295(2) .
Cu1 N1 1.981(2) .
Cu1 N2 2.035(2) .
Cu1 N3 1.993(2) .
Cu1 N4 1.994(2) .
O1 H1A 0.9212 .
O1 H1B 0.9205 .
N1 C1 1.345(3) .
N1 C5 1.346(3) .
N2 C6 1.491(3) .
N2 C7 1.486(3) .
N2 C13 1.519(3) .
N3 C8 1.345(4) .
N3 C12 1.341(4) .
N4 C21 1.125(4) .
C1 H1 0.9300 .
C1 C2 1.372(4) .
C2 H2 0.9300 .
C2 C3 1.376(4) .
C3 H3 0.9300 .
C3 C4 1.381(4) .
C4 H4 0.9300 .
C4 C5 1.382(4) .
C5 C6 1.503(4) .
C6 H6A 0.9700 .
C6 H6B 0.9700 .
C7 H7A 0.9700 .
C7 H7B 0.9700 .
C7 C8 1.505(4) .
C8 C9 1.377(4) .
C9 H9 0.9300 .
C9 C10 1.383(5) .
C10 H10 0.9300 .
C10 C11 1.363(5) .
C11 H11 0.9300 .
C11 C12 1.375(5) .
C12 H12 0.9300 .
C13 H13A 0.9700 .
C13 H13B 0.9700 .
C13 C14 1.514(3) .
C14 C15 1.401(3) .
C14 C20 1.412(3) 2_566
C15 C16 1.434(3) .
C15 C20 1.440(3) .
C16 H16 0.9300 .
C16 C17 1.354(4) .
C17 H17 0.9300 .
C17 C18 1.401(4) .
C18 H18 0.9300 .
C18 C19 1.357(4) .
C19 H19 0.9300 .
C19 C20 1.432(3) .
C20 C14 1.412(3) 2_566
C21 C22 1.448(4) .
C22 H22A 0.9600 .
C22 H22B 0.9600 .
C22 H22C 0.9600 .
Cl2A O6A 1.464(4) .
Cl2A O8A 1.416(5) .
Cl2A O7A 1.420(4) .
Cl2A O9A 1.408(5) .
Cl2B O6B 1.418(14) .
Cl2B O8B 1.417(15) .
Cl2B O7B 1.413(14) .
Cl2B O9B 1.378(14) .
Cl1 O3 1.413(3) .
Cl1 O4A 1.398(4) .
Cl1 O2A 1.460(4) .
Cl1 O5A 1.418(4) .
Cl1 O2B 1.341(8) .
Cl1 O4B 1.433(9) .
Cl1 O5B 1.429(8) .

loop_
_geom_hbond_atom_site_label_D
_geom_hbond_atom_site_label_H
_geom_hbond_atom_site_label_A
_geom_hbond_distance_DH
_geom_hbond_distance_HA
_geom_hbond_distance_DA
_geom_hbond_angle_DHA
_geom_hbond_site_symmetry_A
O1 H1A O2A 0.92 2.12 2.998(5) 158.3 .
O1 H1A O2B 0.92 2.02 2.922(11) 167.8 .
O1 H1B O6A 0.92 1.89 2.806(4) 171.9 .
O1 H1B O6B 0.92 2.14 2.992(16) 152.7 .
C2 H2 O2B 0.93 2.40 3.031(9) 125.3 2_666
C7 H7A O8B 0.97 2.41 3.15(2) 132.9 2_677
C12 H12 O9A 0.93 2.51 3.239(5) 135.5 2_667
C22 H22A O5A 0.96 2.43 3.125(6) 129.1 2_666
C22 H22A O5B 0.96 2.34 3.089(10) 134.9 2_666

loop_
_geom_torsion_atom_site_label_1
_geom_torsion_atom_site_label_2
_geom_torsion_atom_site_label_3
_geom_torsion_atom_site_label_4
_geom_torsion
_geom_torsion_site_symmetry_1
_geom_torsion_site_symmetry_4
Cu1 N1 C1 C2 175.97(19) . .
Cu1 N1 C5 C4 -178.94(19) . .
Cu1 N1 C5 C6 -0.4(3) . .
Cu1 N2 C6 C5 40.8(2) . .
Cu1 N2 C7 C8 -40.5(2) . .
Cu1 N2 C13 C14 -45.8(2) . .
Cu1 N3 C8 C7 -6.9(3) . .
Cu1 N3 C8 C9 174.3(2) . .
Cu1 N3 C12 C11 -173.3(2) . .
N1 C1 C2 C3 1.2(4) . .
N1 C5 C6 N2 -28.4(3) . .
N2 C7 C8 N3 32.7(3) . .
N2 C7 C8 C9 -148.6(3) . .
N2 C13 C14 C15 -94.5(3) . .
N2 C13 C14 C20 80.7(3) . 2_566
N3 C8 C9 C10 0.3(5) . .
C1 N1 C5 C4 -3.0(4) . .
C1 N1 C5 C6 175.6(2) . .
C1 C2 C3 C4 -0.8(4) . .
C2 C3 C4 C5 -1.4(4) . .
C3 C4 C5 N1 3.3(4) . .
C3 C4 C5 C6 -175.1(2) . .
C4 C5 C6 N2 150.1(2) . .
C5 N1 C1 C2 0.7(4) . .
C6 N2 C7 C8 -152.8(2) . .
C6 N2 C13 C14 72.2(3) . .
C7 N2 C6 C5 154.0(2) . .
C7 N2 C13 C14 -163.2(2) . .
C7 C8 C9 C10 -178.4(3) . .
C8 N3 C12 C11 1.0(4) . .
C8 C9 C10 C11 0.0(5) . .
C9 C10 C11 C12 0.2(5) . .
C10 C11 C12 N3 -0.7(5) . .
C12 N3 C8 C7 178.0(3) . .
C12 N3 C8 C9 -0.7(4) . .
C13 N2 C6 C5 -83.3(2) . .
C13 N2 C7 C8 82.5(3) . .
C13 C14 C15 C16 -10.2(4) . .
C13 C14 C15 C20 169.0(2) . .
C14 C15 C16 C17 175.6(2) . .
C14 C15 C20 C14 6.1(4) . 2_566
C14 C15 C20 C19 -172.5(2) . .
C15 C16 C17 C18 -2.2(4) . .
C16 C15 C20 C14 -174.6(2) . 2_566
C16 C15 C20 C19 6.8(3) . .
C16 C17 C18 C19 4.6(4) . .
C17 C18 C19 C20 -1.1(4) . .
C18 C19 C20 C14 176.8(2) . 2_566
C18 C19 C20 C15 -4.7(4) . .
C20 C14 C15 C16 174.7(2) 2_566 .
C20 C14 C15 C20 -6.1(4) 2_566 .
C20 C15 C16 C17 -3.6(4) . .
